data_4125020
loop_
_publ_author_name
'Piotrowski, David W.'
'Kamlet, Adam S.'
'Dechert-Schmitt, Anne-Marie R'
'Yan, Jiangli'
'Brandt, Thomas A.'
'Xiao, Jun'
'Wei, Liuqing'
'Barrila, Mark T.'

_publ_section_title
;
 Regio- and Enantioselective Synthesis of Azole Hemiaminal Esters by Lewis
 Base Catalyzed Dynamic Kinetic Resolution.
;
_journal_issue 14
_journal_name_full 'Journal of the American Chemical Society'
_journal_page_first 4818
_journal_page_last 4823
_journal_paper_doi 10.1021/jacs.6b00207
_journal_volume 138
_journal_year 2016
_chemical_absolute_configuration ad
_chemical_formula_sum 'C10 H13 I N6 O3'
_chemical_formula_weight 392.16
_chemical_name_systematic
; 
 ? 
;
_space_group_IT_number 4
_symmetry_cell_setting monoclinic
_symmetry_space_group_name_Hall 'P 2yb'
_symmetry_space_group_name_H-M 'P 1 21 1'
_atom_sites_solution_hydrogens geom
_atom_sites_solution_primary direct
_atom_sites_solution_secondary difmap
_audit_creation_method SHELXL-97
_cell_angle_alpha 90.00
_cell_angle_beta 90.413(5)
_cell_angle_gamma 90.00
_cell_formula_units_Z 2
_cell_length_a 4.5885(4)
_cell_length_b 10.0115(9)
_cell_length_c 16.2053(13)
_cell_measurement_reflns_used 7615
_cell_measurement_temperature 293(2)
_cell_measurement_theta_max 70.13
_cell_measurement_theta_min 2.73
_cell_volume 744.42(11)
_computing_cell_refinement 'Bruker SAINT'
_computing_data_collection 'Bruker APEX2'
_computing_data_reduction 'Bruker SAINT'
_computing_molecular_graphics 'Bruker SHELXTL'
_computing_publication_material 'Bruker SHELXTL'
_computing_structure_refinement 'SHELXL-97 (Sheldrick, 2008)'
_computing_structure_solution 'SHELXS-97 (Sheldrick, 2008)'
_diffrn_ambient_temperature 293(2)
_diffrn_measured_fraction_theta_full 0.955
_diffrn_measured_fraction_theta_max 0.955
_diffrn_measurement_device_type 'Bruker APEX-II CCD'
_diffrn_measurement_method '\f and \w scans'
_diffrn_radiation_monochromator 'montel multilayer optics'
_diffrn_radiation_source 'rotating anode'
_diffrn_radiation_type CuK\a
_diffrn_radiation_wavelength 1.54178
_diffrn_reflns_av_R_equivalents 0.0527
_diffrn_reflns_av_sigmaI/netI 0.0453
_diffrn_reflns_limit_h_max 5
_diffrn_reflns_limit_h_min -5
_diffrn_reflns_limit_k_max 11
_diffrn_reflns_limit_k_min -12
_diffrn_reflns_limit_l_max 18
_diffrn_reflns_limit_l_min -18
_diffrn_reflns_number 12126
_diffrn_reflns_theta_full 70.22
_diffrn_reflns_theta_max 70.22
_diffrn_reflns_theta_min 5.19
_exptl_absorpt_coefficient_mu 17.076
_exptl_absorpt_correction_T_max 1.0
_exptl_absorpt_correction_T_min .504
_exptl_absorpt_correction_type empirical
_exptl_absorpt_process_details sadabs
_exptl_crystal_density_diffrn 1.750
_exptl_crystal_density_method 'not measured'
_exptl_crystal_description needle
_exptl_crystal_F_000 384
_refine_diff_density_max 0.727
_refine_diff_density_min -0.373
_refine_diff_density_rms 0.080
_refine_ls_abs_structure_details 'Flack H D (1983), Acta Cryst. A39, 876-881'
_refine_ls_abs_structure_Flack 0.040(10)
_refine_ls_extinction_method none
_refine_ls_goodness_of_fit_ref 1.039
_refine_ls_hydrogen_treatment mixed
_refine_ls_matrix_type full
_refine_ls_number_parameters 184
_refine_ls_number_reflns 2625
_refine_ls_number_restraints 1
_refine_ls_restrained_S_all 1.038
_refine_ls_R_factor_all 0.0511
_refine_ls_R_factor_gt 0.0355
_refine_ls_shift/su_max 0.001
_refine_ls_shift/su_mean 0.000
_refine_ls_structure_factor_coef Fsqd
_refine_ls_weighting_details 'calc w=1/[\s^2^(Fo^2^)+(0.0476P)^2^+0.0000P] where P=(Fo^2^+2Fc^2^)/3'
_refine_ls_weighting_scheme calc
_refine_ls_wR_factor_gt 0.0787
_refine_ls_wR_factor_ref 0.0864
_reflns_number_gt 2123
_reflns_number_total 2625
_reflns_threshold_expression >2sigma(I)
_cod_data_source_file ja6b00207_si_004.cif
_cod_data_source_block z343b
_cod_depositor_comments
;
The following automatic conversions were performed:

'_symmetry_cell_setting' value 'Monoclinic' changed to 'monoclinic'
according to
/usr/data/users/saulius/crontab/automatic-downloads/rss-feeds/ACS/lib/dictionaries/cif_core.dic
dictionary named 'cif_core.dic' version 2.4.2 from 2011-04-26.

Automatic conversion script
Id: cif_fix_values 4268 2015-11-12 08:31:59Z antanas 

 Adding full bibliography for 4125018--4125020.cif.
;
_cod_original_sg_symbol_H-M P2(1)
_cod_database_code 4125020

loop_
_symmetry_equiv_pos_as_xyz
'x, y, z'
'-x, y+1/2, -z'

loop_
_atom_site_label
_atom_site_type_symbol
_atom_site_fract_x
_atom_site_fract_y
_atom_site_fract_z
_atom_site_U_iso_or_equiv
_atom_site_adp_type
_atom_site_occupancy
_atom_site_symmetry_multiplicity
_atom_site_calc_flag
_atom_site_refinement_flags
C1 C 1.3178(14) 0.8494(6) 0.4052(5) 0.0679(17) Uani 1 1 d .
H1 H 1.4352 0.8672 0.4509 0.081 Uiso 1 1 calc R
C2 C 1.1353(12) 0.7375(5) 0.3976(3) 0.0501(12) Uani 1 1 d .
C3 C 1.0086(12) 0.7484(5) 0.3210(4) 0.0539(14) Uani 1 1 d .
C4 C 1.051(2) 0.9255(7) 0.2091(5) 0.096(2) Uani 1 1 d .
H4A H 1.1890 0.9958 0.1996 0.144 Uiso 1 1 calc R
H4B H 0.8573 0.9617 0.2085 0.144 Uiso 1 1 calc R
H4C H 1.0680 0.8594 0.1665 0.144 Uiso 1 1 calc R
C5 C 0.8045(15) 0.6606(6) 0.2786(4) 0.0485(16) Uani 1 1 d .
C6 C 0.4615(13) 0.3552(5) 0.2414(4) 0.0559(14) Uani 1 1 d .
H6 H 0.2769 0.3535 0.2107 0.067 Uiso 1 1 calc R
C7 C 0.417(2) 0.2993(7) 0.3257(5) 0.080(2) Uani 1 1 d .
H7A H 0.3532 0.2082 0.3214 0.120 Uiso 1 1 calc R
H7B H 0.2714 0.3508 0.3538 0.120 Uiso 1 1 calc R
H7C H 0.5966 0.3030 0.3562 0.120 Uiso 1 1 calc R
C8 C 0.6402(15) 0.2646(6) 0.1173(4) 0.0677(16) Uani 1 1 d .
C9 C 0.845(3) 0.1626(12) 0.0003(6) 0.124(4) Uani 1 1 d .
H9A H 0.6495 0.1511 -0.0216 0.149 Uiso 1 1 calc R
H9B H 0.9316 0.2400 -0.0259 0.149 Uiso 1 1 calc R
C10 C 1.013(3) 0.0483(14) -0.0161(7) 0.131(5) Uani 1 1 d .
H10A H 1.1924 0.0526 0.0148 0.196 Uiso 1 1 calc R
H10B H 1.0555 0.0443 -0.0739 0.196 Uiso 1 1 calc R
H10C H 0.9067 -0.0301 -0.0003 0.196 Uiso 1 1 calc R
I001 I 1.05508(7) 0.59819(9) 0.48869(2) 0.07176(16) Uani 1 1 d .
N1 N 1.3013(15) 0.9259(6) 0.3393(5) 0.0794(18) Uani 1 1 d .
N2 N 1.1094(12) 0.8646(4) 0.2886(3) 0.0667(13) Uani 1 1 d .
N3 N 0.7835(12) 0.5319(5) 0.2963(4) 0.0538(14) Uani 1 1 d .
N4 N 0.5749(13) 0.4937(5) 0.2444(4) 0.0532(14) Uani 1 1 d .
N5 N 0.4710(9) 0.5890(8) 0.1981(3) 0.0615(10) Uani 1 1 d .
N6 N 0.6153(15) 0.6973(6) 0.2189(4) 0.0675(18) Uani 1 1 d .
O1 O 0.6714(10) 0.2760(4) 0.1998(3) 0.0667(11) Uani 1 1 d .
O2 O 0.4746(16) 0.3302(7) 0.0766(4) 0.122(2) Uani 1 1 d .
O3 O 0.8345(13) 0.1827(5) 0.0905(3) 0.0896(15) Uani 1 1 d .

loop_
_atom_site_aniso_label
_atom_site_aniso_U_11
_atom_site_aniso_U_22
_atom_site_aniso_U_33
_atom_site_aniso_U_23
_atom_site_aniso_U_13
_atom_site_aniso_U_12
C1 0.063(4) 0.060(3) 0.081(5) -0.020(4) 0.001(3) -0.007(3)
C2 0.053(3) 0.049(3) 0.049(3) -0.006(2) 0.003(2) 0.003(2)
C3 0.059(3) 0.037(2) 0.066(4) -0.002(2) 0.012(3) 0.002(2)
C4 0.129(7) 0.068(4) 0.092(6) 0.025(4) -0.001(5) -0.013(4)
C5 0.061(4) 0.038(3) 0.047(4) -0.002(2) 0.006(3) -0.002(3)
C6 0.058(3) 0.049(3) 0.060(4) -0.006(3) -0.002(3) -0.004(2)
C7 0.117(6) 0.058(4) 0.065(5) 0.000(3) 0.018(4) -0.022(4)
C8 0.077(4) 0.064(4) 0.061(5) -0.013(3) -0.007(3) 0.000(3)
C9 0.168(10) 0.125(8) 0.080(6) -0.043(5) -0.003(6) 0.035(8)
C10 0.144(9) 0.155(13) 0.094(7) -0.052(7) 0.006(7) 0.009(7)
I001 0.0791(2) 0.0820(2) 0.0541(2) 0.0049(3) -0.00274(15) -0.0032(4)
N1 0.098(5) 0.044(3) 0.096(5) -0.021(3) 0.005(4) -0.018(3)
N2 0.079(3) 0.042(2) 0.079(4) -0.001(2) 0.006(3) -0.006(2)
N3 0.053(3) 0.045(3) 0.063(4) 0.003(2) -0.009(3) -0.011(2)
N4 0.056(3) 0.040(3) 0.063(4) -0.001(2) -0.005(3) -0.002(2)
N5 0.075(2) 0.056(3) 0.053(2) -0.006(4) -0.0119(19) 0.004(4)
N6 0.087(4) 0.051(3) 0.064(4) 0.008(3) -0.017(3) 0.000(3)
O1 0.084(3) 0.060(2) 0.056(3) -0.006(2) -0.006(2) 0.011(2)
O2 0.137(5) 0.160(6) 0.069(4) -0.015(4) -0.024(3) 0.059(5)
O3 0.123(4) 0.083(3) 0.063(3) -0.017(2) 0.006(3) 0.024(3)

loop_
_atom_type_symbol
_atom_type_description
_atom_type_scat_dispersion_real
_atom_type_scat_dispersion_imag
_atom_type_scat_source
C C 0.0181 0.0091 'International Tables Vol C Tables 4.2.6.8 and 6.1.1.4'
H H 0.0000 0.0000 'International Tables Vol C Tables 4.2.6.8 and 6.1.1.4'
N N 0.0311 0.0180 'International Tables Vol C Tables 4.2.6.8 and 6.1.1.4'
O O 0.0492 0.0322 'International Tables Vol C Tables 4.2.6.8 and 6.1.1.4'
I I -0.3257 6.8362 'International Tables Vol C Tables 4.2.6.8 and 6.1.1.4'

loop_
_geom_angle_atom_site_label_1
_geom_angle_atom_site_label_2
_geom_angle_atom_site_label_3
_geom_angle
N1 C1 C2 111.2(6)
C3 C2 C1 105.4(5)
C3 C2 I001 128.6(4)
C1 C2 I001 125.8(5)
N2 C3 C2 106.0(5)
N2 C3 C5 123.7(5)
C2 C3 C5 130.4(5)
N3 C5 N6 112.0(6)
N3 C5 C3 122.2(7)
N6 C5 C3 125.8(6)
O1 C6 N4 107.3(5)
O1 C6 C7 108.9(5)
N4 C6 C7 111.9(5)
O2 C8 O3 126.9(7)
O2 C8 O1 124.1(6)
O3 C8 O1 108.6(6)
C10 C9 O3 108.7(10)
C1 N1 N2 105.2(5)
N1 N2 C3 112.2(5)
N1 N2 C4 117.8(5)
C3 N2 C4 130.0(6)
C5 N3 N4 101.4(6)
N5 N4 N3 114.4(5)
N5 N4 C6 122.7(5)
N3 N4 C6 122.8(5)
N4 N5 N6 105.9(4)
N5 N6 C5 106.3(5)
C8 O1 C6 116.8(5)
C8 O3 C9 116.6(7)

loop_
_geom_bond_atom_site_label_1
_geom_bond_atom_site_label_2
_geom_bond_distance
C1 N1 1.316(10)
C1 C2 1.404(8)
C2 C3 1.371(8)
C2 I001 2.066(6)
C3 N2 1.359(7)
C3 C5 1.454(8)
C4 N2 1.449(9)
C5 N3 1.323(6)
C5 N6 1.346(9)
C6 O1 1.421(7)
C6 N4 1.481(8)
C6 C7 1.491(9)
C8 O2 1.199(8)
C8 O3 1.289(8)
C8 O1 1.349(8)
C9 C10 1.407(15)
C9 O3 1.476(11)
N1 N2 1.348(8)
N3 N4 1.327(8)
N4 N5 1.302(8)
N5 N6 1.314(10)
